data_7241202
loop_
_publ_author_name
'Asano, Akiko'
'Minoura, Katsuhiko'
'Kojima, Yuki'
'Yoshii, Taishi'
'Ito, Ryoya'
'Yamada, Takeshi'
'Kato, Takuma'
'Doi, Mitsunobu'

_publ_section_title
;
 NMR-based quantitative studies of the conformational equilibrium between
 their square and folded forms of ascidiacyclamide and its analogues
;
_journal_issue 55
_journal_name_full 'RSC Advances'
_journal_page_first 33317
_journal_page_last 33326
_journal_paper_doi 10.1039/D0RA07396B
_journal_volume 10
_journal_year 2020
_chemical_absolute_configuration rm
_chemical_compound_source synthesis
_chemical_formula_moiety 'C37 H54 N8 O6 S2, 2(C3 H7 N O)'
_chemical_formula_sum 'C43 H68 N10 O8 S2'
_chemical_formula_weight 917.20
_chemical_name_systematic '[Tbu]ASC'
_space_group_crystal_system monoclinic
_space_group_IT_number 4
_space_group_name_Hall 'P 2yb'
_space_group_name_H-M_alt 'P 1 21 1'
_atom_sites_solution_hydrogens geom
_audit_creation_method SHELXL-2016/4
_audit_update_record
;
2020-06-02 deposited with the CCDC.	2020-09-03 downloaded from the CCDC.
;
_cell_angle_alpha 90
_cell_angle_beta 102.703(5)
_cell_angle_gamma 90
_cell_formula_units_Z 2
_cell_length_a 12.9799(6)
_cell_length_b 12.1900(7)
_cell_length_c 15.9375(8)
_cell_measurement_reflns_used 5864
_cell_measurement_temperature 100
_cell_measurement_theta_max 74.0830
_cell_measurement_theta_min 5.4090
_cell_volume 2460.0(2)
_computing_cell_refinement 'CrysAlisPro 1.171.39.7e (Rigaku OD, 2015)'
_computing_data_collection 'CrysAlisPro 1.171.39.7e (Rigaku OD, 2015)'
_computing_data_reduction 'CrysAlisPro 1.171.39.7e (Rigaku OD, 2015)'
_computing_structure_refinement 'SHELXL-2016/4 (Sheldrick, 2016)'
_computing_structure_solution 'SHELXT 2014/5 (Sheldrick, 2014)'
_diffrn_ambient_temperature 100
_diffrn_detector_area_resol_mean 5.811
_diffrn_measured_fraction_theta_full 0.999
_diffrn_measured_fraction_theta_max 0.999
_diffrn_measurement_device_type 'Rigaku P200'
_diffrn_measurement_method \w-scan
_diffrn_radiation_type CuK\a
_diffrn_radiation_wavelength 1.54178
_diffrn_reflns_av_R_equivalents 0.0321
_diffrn_reflns_av_unetI/netI 0.0397
_diffrn_reflns_Laue_measured_fraction_full 0.999
_diffrn_reflns_Laue_measured_fraction_max 0.999
_diffrn_reflns_limit_h_max 12
_diffrn_reflns_limit_h_min -15
_diffrn_reflns_limit_k_max 14
_diffrn_reflns_limit_k_min -14
_diffrn_reflns_limit_l_max 19
_diffrn_reflns_limit_l_min -18
_diffrn_reflns_number 13264
_diffrn_reflns_point_group_measured_fraction_full 0.834
_diffrn_reflns_point_group_measured_fraction_max 0.834
_diffrn_reflns_theta_full 67.679
_diffrn_reflns_theta_max 67.729
_diffrn_reflns_theta_min 2.842
_diffrn_source 'rotating anode'
_exptl_absorpt_coefficient_mu 1.464
_exptl_absorpt_correction_T_max 1.00000
_exptl_absorpt_correction_T_min 0.75558
_exptl_absorpt_correction_type multi-scan
_exptl_absorpt_process_details CryslisPro
_exptl_crystal_colour colorless
_exptl_crystal_density_diffrn 1.238
_exptl_crystal_description block
_exptl_crystal_F_000 984
_exptl_crystal_recrystallization_method 'Re-crystallisation from solvent: N,N-dimethylformamide'
_exptl_crystal_size_max 0.30
_exptl_crystal_size_mid 0.20
_exptl_crystal_size_min 0.05
_refine_diff_density_max 0.605
_refine_diff_density_min -0.453
_refine_diff_density_rms 0.073
_refine_ls_abs_structure_details
;
 Flack x determined using 1546 quotients [(I+)-(I-)]/[(I+)+(I-)]
 (Parsons, Flack and Wagner, Acta Cryst. B69 (2013) 249-259).
;
_refine_ls_abs_structure_Flack 0.38(2)
_refine_ls_extinction_coef 0.0017(4)
_refine_ls_extinction_expression Fc^*^=kFc[1+0.001xFc^2^\l^3^/sin(2\q)]^-1/4^
_refine_ls_extinction_method 'SHELXL-2016/4 (Sheldrick 2016)'
_refine_ls_goodness_of_fit_ref 0.858
_refine_ls_hydrogen_treatment constr
_refine_ls_matrix_type full
_refine_ls_number_parameters 760
_refine_ls_number_reflns 7422
_refine_ls_number_restraints 434
_refine_ls_restrained_S_all 1.018
_refine_ls_R_factor_all 0.1108
_refine_ls_R_factor_gt 0.0993
_refine_ls_shift/su_max 0.064
_refine_ls_shift/su_mean 0.007
_refine_ls_structure_factor_coef Fsqd
_refine_ls_weighting_details 'w=1/[\s^2^(Fo^2^)+(0.1050P)^2^+8.2200P] where P=(Fo^2^+2Fc^2^)/3'
_refine_ls_weighting_scheme calc
_refine_ls_wR_factor_gt 0.2545
_refine_ls_wR_factor_ref 0.2599
_reflns_Friedel_coverage 0.589
_reflns_Friedel_fraction_full 0.652
_reflns_Friedel_fraction_max 0.652
_reflns_number_gt 5358
_reflns_number_total 7422
_reflns_threshold_expression 'I > 2\s(I)'
_cod_data_source_file d0ra07396b2.cif
_cod_data_source_block 171108tbuasc
_cod_depositor_comments 'Adding full bibliography for 7241202--7241204.cif.'
_cod_original_sg_symbol_H-M 'P 21'
_cod_database_code 7241202
_shelx_shelxl_version_number 2016/4
_shelx_space_group_comment
;
The symmetry employed for this shelxl refinement is uniquely defined
by the following loop, which should always be used as a source of
symmetry information in preference to the above space-group names.
They are only intended as comments.
;

loop_
_space_group_symop_operation_xyz
'x, y, z'
'-x, y+1/2, -z'

loop_
_atom_site_label
_atom_site_type_symbol
_atom_site_fract_x
_atom_site_fract_y
_atom_site_fract_z
_atom_site_U_iso_or_equiv
_atom_site_adp_type
_atom_site_occupancy
_atom_site_site_symmetry_order
_atom_site_calc_flag
_atom_site_refinement_flags_posn
_atom_site_refinement_flags_adp
_atom_site_refinement_flags_occupancy
_atom_site_disorder_assembly
_atom_site_disorder_group
N1A N 0.500000 0.273(4) 0.249(5) 0.041(4) Uani 0.5 1 d . U P A 1
O1A O 0.500000 0.460(3) 0.244(2) 0.035(5) Uani 0.5 1 d . U P A 1
C1A C 0.5051(10) 0.3627(13) 0.2853(9) 0.037(3) Uani 0.5 1 d . U P A 1
H1A H 0.513047 0.363211 0.344758 0.044 Uiso 0.5 1 calc R U P A 1
C2A C 0.4964(16) 0.1645(15) 0.2911(11) 0.060(4) Uani 0.5 1 d . U P A 1
H2A1 H 0.476324 0.174434 0.345056 0.090 Uiso 0.5 1 calc R U P A 1
H2A2 H 0.564879 0.130801 0.300817 0.090 Uiso 0.5 1 calc R U P A 1
H2A3 H 0.445741 0.118222 0.254510 0.090 Uiso 0.5 1 calc R U P A 1
C3A C 0.4810(12) 0.2649(13) 0.1496(7) 0.041(3) Uani 0.5 1 d . U P A 1
H3A1 H 0.470715 0.337106 0.125065 0.061 Uiso 0.5 1 calc R U P A 1
H3A2 H 0.419289 0.221216 0.128062 0.061 Uiso 0.5 1 calc R U P A 1
H3A3 H 0.541101 0.231410 0.134113 0.061 Uiso 0.5 1 calc R U P A 1
O1C O 0.9575(16) 0.9209(17) 0.3342(12) 0.120(4) Uani 0.5 1 d D U P B 1
C1C C 0.944(3) 0.808(2) 0.3255(18) 0.120(3) Uani 0.5 1 d D U P B 1
H1C H 0.924180 0.764082 0.366848 0.144 Uiso 0.5 1 calc R U P B 1
N1C N 0.9650(19) 0.7653(19) 0.2468(15) 0.120(3) Uani 0.5 1 d D U P B 1
C2C C 1.026(2) 0.662(2) 0.2716(19) 0.119(4) Uani 0.5 1 d D U P B 1
H2C1 H 0.979691 0.606905 0.285673 0.179 Uiso 0.5 1 calc R U P B 1
H2C2 H 1.082062 0.675869 0.320681 0.179 Uiso 0.5 1 calc R U P B 1
H2C3 H 1.054767 0.637423 0.224466 0.179 Uiso 0.5 1 calc R U P B 1
C3C C 0.981(2) 0.837(2) 0.1821(17) 0.121(4) Uani 0.5 1 d D U P B 1
H3C1 H 0.949657 0.907131 0.189355 0.182 Uiso 0.5 1 calc R U P B 1
H3C2 H 0.948407 0.807614 0.126836 0.182 Uiso 0.5 1 calc R U P B 1
H3C3 H 1.055152 0.846457 0.185958 0.182 Uiso 0.5 1 calc R U P B 1
N1B N 0.500000 0.261(4) 0.251(5) 0.040(4) Uani 0.5 1 d . U P C 2
O1B O 0.500000 0.443(3) 0.260(2) 0.044(6) Uani 0.5 1 d . U P C 2
C1B C 0.4950(11) 0.3614(14) 0.2176(11) 0.047(3) Uani 0.5 1 d . U P C 2
H1B H 0.487265 0.368518 0.158422 0.056 Uiso 0.5 1 calc R U P C 2
C2B C 0.5011(18) 0.1598(17) 0.2076(13) 0.076(5) Uani 0.5 1 d . U P C 2
H2B1 H 0.519927 0.172330 0.153414 0.114 Uiso 0.5 1 calc R U P C 2
H2B2 H 0.432295 0.126867 0.197878 0.114 Uiso 0.5 1 calc R U P C 2
H2B3 H 0.551845 0.111502 0.242002 0.114 Uiso 0.5 1 calc R U P C 2
C3B C 0.5179(13) 0.2585(14) 0.3500(9) 0.051(3) Uani 0.5 1 d . U P C 2
H3B1 H 0.530250 0.331732 0.372162 0.076 Uiso 0.5 1 calc R U P C 2
H3B2 H 0.578096 0.213518 0.373305 0.076 Uiso 0.5 1 calc R U P C 2
H3B3 H 0.456549 0.228824 0.366132 0.076 Uiso 0.5 1 calc R U P C 2
C3D C 1.004(2) 0.838(3) 0.3195(18) 0.120(4) Uani 0.5 1 d D U P D 2
H3D1 H 0.930170 0.855988 0.304000 0.180 Uiso 0.5 1 calc R U P D 2
H3D2 H 1.045294 0.903231 0.322666 0.180 Uiso 0.5 1 calc R U P D 2
H3D3 H 1.018895 0.801594 0.374439 0.180 Uiso 0.5 1 calc R U P D 2
N1D N 1.0295(19) 0.765(2) 0.2556(15) 0.120(3) Uani 0.5 1 d D U P D 2
C2D C 0.970(2) 0.662(2) 0.2327(19) 0.119(4) Uani 0.5 1 d D U P D 2
H2D1 H 0.929562 0.666963 0.174801 0.179 Uiso 0.5 1 calc R U P D 2
H2D2 H 0.924016 0.650509 0.271264 0.179 Uiso 0.5 1 calc R U P D 2
H2D3 H 1.019080 0.602123 0.237284 0.179 Uiso 0.5 1 calc R U P D 2
C1D C 1.051(2) 0.801(2) 0.1734(18) 0.120(3) Uani 0.5 1 d D U P D 2
H1D H 1.068067 0.754036 0.132915 0.144 Uiso 0.5 1 calc R U P D 2
O1D O 1.0418(16) 0.9133(17) 0.1630(12) 0.123(4) Uani 0.5 1 d D U P D 2
N11 N 0.5579(5) 0.5923(7) 0.4149(5) 0.064(2) Uani 1 1 d . . . . .
H11 H 0.555148 0.549959 0.371333 0.077 Uiso 1 1 calc R U . . .
C11 C 0.4609(7) 0.6456(8) 0.4272(6) 0.067(3) Uani 1 1 d D . . . .
H11A H 0.481605 0.686099 0.481471 0.081 Uiso 1 1 calc R U . E 1
C13I C 0.4181(19) 0.7324(14) 0.3591(11) 0.095(4) Uani 0.5 1 d D U P F 1
H13I H 0.479767 0.768123 0.344890 0.114 Uiso 0.5 1 calc R U P F 1
C14I C 0.354(2) 0.8220(14) 0.3884(14) 0.097(4) Uani 0.5 1 d D U P F 1
H14A H 0.389715 0.845084 0.445654 0.116 Uiso 0.5 1 calc R U P F 1
H14B H 0.285993 0.792044 0.392324 0.116 Uiso 0.5 1 calc R U P F 1
C15I C 0.3532(19) 0.6858(18) 0.2750(11) 0.094(5) Uani 0.5 1 d D U P F 1
H15A H 0.284860 0.664405 0.282954 0.141 Uiso 0.5 1 calc R U P F 1
H15B H 0.388735 0.623098 0.258356 0.141 Uiso 0.5 1 calc R U P F 1
H15C H 0.345337 0.740756 0.230885 0.141 Uiso 0.5 1 calc R U P F 1
C16I C 0.336(2) 0.9218(16) 0.3305(16) 0.102(5) Uani 0.5 1 d D U P F 1
H16A H 0.401238 0.944255 0.317405 0.153 Uiso 0.5 1 calc R U P F 1
H16B H 0.308105 0.980522 0.359301 0.153 Uiso 0.5 1 calc R U P F 1
H16C H 0.285968 0.904074 0.278219 0.153 Uiso 0.5 1 calc R U P F 1
C13 C 0.4295(18) 0.7161(19) 0.3490(12) 0.095(4) Uani 0.5 1 d D U P F 2
H13A H 0.412524 0.669185 0.298688 0.115 Uiso 0.5 1 calc R U P F 2
H13B H 0.489219 0.761287 0.343746 0.115 Uiso 0.5 1 calc R U P F 2
C14 C 0.3366(14) 0.7892(14) 0.3500(11) 0.096(4) Uani 0.5 1 d D U P F 2
C16 C 0.3412(18) 0.8461(19) 0.4350(12) 0.096(4) Uani 0.5 1 d D U P F 2
H16D H 0.413633 0.856037 0.464185 0.144 Uiso 0.5 1 calc R U P F 2
H16E H 0.305730 0.802135 0.469889 0.144 Uiso 0.5 1 calc R U P F 2
H16F H 0.307271 0.916341 0.424960 0.144 Uiso 0.5 1 calc R U P F 2
C17 C 0.3308(19) 0.8660(18) 0.2739(13) 0.100(4) Uani 0.5 1 d D U P F 2
H17A H 0.393804 0.909580 0.282649 0.149 Uiso 0.5 1 calc R U P F 2
H17B H 0.270483 0.913172 0.268824 0.149 Uiso 0.5 1 calc R U P F 2
H17C H 0.324247 0.823643 0.222223 0.149 Uiso 0.5 1 calc R U P F 2
C18 C 0.2372(15) 0.7180(18) 0.3289(16) 0.097(4) Uani 0.5 1 d D U P F 2
H18A H 0.236240 0.677231 0.277180 0.146 Uiso 0.5 1 calc R U P F 2
H18B H 0.175768 0.763944 0.320833 0.146 Uiso 0.5 1 calc R U P F 2
H18C H 0.237235 0.667978 0.375464 0.146 Uiso 0.5 1 calc R U P F 2
C25 C 0.3845(6) 0.5607(8) 0.4430(5) 0.053(2) Uani 1 1 d . . . . .
N21 N 0.3746(4) 0.4667(5) 0.4079(4) 0.0457(15) Uani 1 1 d . . . . .
C21 C 0.2817(5) 0.4174(7) 0.4303(5) 0.0449(17) Uani 1 1 d . . . . .
H21 H 0.301652 0.347324 0.459470 0.054 Uiso 1 1 calc R U . . .
C22 C 0.1942(5) 0.3976(6) 0.3504(5) 0.0412(16) Uani 1 1 d . . . . .
O22 O 0.1032(4) 0.3784(6) 0.3582(3) 0.0592(16) Uani 1 1 d . . . . .
C23 C 0.2496(6) 0.4987(9) 0.4943(5) 0.061(2) Uani 1 1 d . . . . .
H23 H 0.174827 0.518752 0.477058 0.074 Uiso 1 1 calc R U . . .
O23 O 0.3161(5) 0.5896(6) 0.4906(5) 0.081(2) Uani 1 1 d . . . . .
C24 C 0.2784(9) 0.4577(13) 0.5867(6) 0.095(4) Uani 1 1 d . . . . .
H24A H 0.349260 0.429857 0.598991 0.143 Uiso 1 1 calc R U . . .
H24B H 0.230570 0.400345 0.594283 0.143 Uiso 1 1 calc R U . . .
H24C H 0.273350 0.517153 0.625146 0.143 Uiso 1 1 calc R U . . .
N31 N 0.2239(4) 0.3974(5) 0.2764(4) 0.0411(13) Uani 1 1 d . . . . .
H31 H 0.287695 0.416361 0.276272 0.049 Uiso 1 1 calc R U . . .
C31 C 0.1540(5) 0.3668(7) 0.1941(5) 0.0460(17) Uani 1 1 d . . . . .
H31A H 0.080791 0.373167 0.200362 0.055 Uiso 1 1 calc R U . . .
C33 C 0.1720(6) 0.2502(7) 0.1692(5) 0.0505(19) Uani 1 1 d . . . . .
H33 H 0.244101 0.245035 0.160062 0.061 Uiso 1 1 calc R U . . .
C34 C 0.1617(8) 0.1690(8) 0.2400(7) 0.068(2) Uani 1 1 d . . . . .
H34A H 0.092603 0.175094 0.251923 0.102 Uiso 1 1 calc R U . . .
H34B H 0.214046 0.185259 0.291156 0.102 Uiso 1 1 calc R U . . .
H34C H 0.172080 0.095742 0.221383 0.102 Uiso 1 1 calc R U . . .
C35 C 0.0961(8) 0.2189(12) 0.0853(7) 0.094(4) Uani 1 1 d . . . . .
H35A H 0.097727 0.140929 0.077440 0.141 Uiso 1 1 calc R U . . .
H35B H 0.116881 0.255006 0.038084 0.141 Uiso 1 1 calc R U . . .
H35C H 0.025769 0.241179 0.087521 0.141 Uiso 1 1 calc R U . . .
C44 C 0.1718(5) 0.4516(8) 0.1299(5) 0.0516(19) Uani 1 1 d . . . . .
N41 N 0.2628(5) 0.4862(6) 0.1230(5) 0.0584(18) Uani 1 1 d . . . . .
C41 C 0.2567(7) 0.5567(10) 0.0543(7) 0.077(3) Uani 1 1 d . . . . .
C42 C 0.3474(8) 0.6108(11) 0.0344(7) 0.090(4) Uani 1 1 d . . . . .
O42 O 0.3364(6) 0.6683(8) -0.0307(6) 0.106(3) Uani 1 1 d . U . . .
C43 C 0.1553(8) 0.5769(13) 0.0097(8) 0.102(4) Uani 1 1 d . U . . .
H43 H 0.137529 0.623753 -0.037368 0.122 Uiso 1 1 calc R U . . .
S43 S 0.06712(16) 0.5052(3) 0.05176(17) 0.0936(11) Uani 1 1 d . . . . .
N51 N 0.4418(5) 0.5938(7) 0.0884(5) 0.075(3) Uani 1 1 d . . . . .
H51 H 0.445914 0.550095 0.131434 0.090 Uiso 1 1 calc R U . . .
C51 C 0.5378(7) 0.6485(8) 0.0750(6) 0.078(3) Uani 1 1 d D . . . .
H51A H 0.519325 0.696355 0.024544 0.093 Uiso 1 1 calc R U . G 1
C53I C 0.5782(19) 0.7393(14) 0.1411(10) 0.091(4) Uani 0.5 1 d D U P H 2
H53I H 0.515836 0.773260 0.155378 0.109 Uiso 0.5 1 calc R U P H 2
C54I C 0.638(2) 0.8293(14) 0.1079(13) 0.093(4) Uani 0.5 1 d D U P H 2
H54A H 0.598555 0.849994 0.051001 0.111 Uiso 0.5 1 calc R U P H 2
H54B H 0.705221 0.800265 0.101686 0.111 Uiso 0.5 1 calc R U P H 2
C55I C 0.6457(17) 0.6948(18) 0.2254(11) 0.089(4) Uani 0.5 1 d D U P H 2
H55A H 0.711786 0.668531 0.215577 0.133 Uiso 0.5 1 calc R U P H 2
H55B H 0.609029 0.635761 0.245983 0.133 Uiso 0.5 1 calc R U P H 2
H55C H 0.658690 0.752392 0.267564 0.133 Uiso 0.5 1 calc R U P H 2
C56I C 0.658(2) 0.9320(16) 0.1629(16) 0.098(5) Uani 0.5 1 d D U P H 2
H56A H 0.595320 0.950964 0.182301 0.147 Uiso 0.5 1 calc R U P H 2
H56B H 0.676711 0.991282 0.129476 0.147 Uiso 0.5 1 calc R U P H 2
H56C H 0.714750 0.918712 0.211661 0.147 Uiso 0.5 1 calc R U P H 2
C53 C 0.570(2) 0.718(2) 0.1540(13) 0.122(5) Uani 0.5 1 d D U P H 1
H53A H 0.589563 0.670647 0.204056 0.147 Uiso 0.5 1 calc R U P H 1
H53B H 0.511052 0.762746 0.160978 0.147 Uiso 0.5 1 calc R U P H 1
C54 C 0.6623(15) 0.7907(16) 0.1487(13) 0.123(5) Uani 0.5 1 d D U P H 1
C56 C 0.654(2) 0.845(2) 0.0625(14) 0.121(6) Uani 0.5 1 d D U P H 1
H56D H 0.583416 0.836356 0.028715 0.181 Uiso 0.5 1 calc R U P H 1
H56E H 0.702902 0.810936 0.033213 0.181 Uiso 0.5 1 calc R U P H 1
H56F H 0.670217 0.921354 0.070586 0.181 Uiso 0.5 1 calc R U P H 1
C57 C 0.667(2) 0.872(2) 0.2213(16) 0.125(6) Uani 0.5 1 d D U P H 1
H57A H 0.723036 0.923809 0.221552 0.187 Uiso 0.5 1 calc R U P H 1
H57B H 0.679610 0.834152 0.275277 0.187 Uiso 0.5 1 calc R U P H 1
H57C H 0.601000 0.911101 0.213127 0.187 Uiso 0.5 1 calc R U P H 1
C58 C 0.7624(17) 0.721(2) 0.1705(19) 0.124(6) Uani 0.5 1 d D U P H 1
H58A H 0.759764 0.665452 0.127070 0.187 Uiso 0.5 1 calc R U P H 1
H58B H 0.767223 0.686007 0.225324 0.187 Uiso 0.5 1 calc R U P H 1
H58C H 0.823153 0.766403 0.172734 0.187 Uiso 0.5 1 calc R U P H 1
C65 C 0.6145(6) 0.5646(9) 0.0598(5) 0.062(2) Uani 1 1 d . . . . .
N61 N 0.6251(4) 0.4701(6) 0.0946(4) 0.0494(17) Uani 1 1 d . . . . .
C61 C 0.7185(5) 0.4211(8) 0.0723(5) 0.051(2) Uani 1 1 d . . . . .
H61 H 0.698865 0.351335 0.042587 0.061 Uiso 1 1 calc R U . . .
C62 C 0.8059(5) 0.4008(7) 0.1527(4) 0.0452(17) Uani 1 1 d . . . . .
O62 O 0.8972(4) 0.3829(6) 0.1450(3) 0.0647(19) Uani 1 1 d . . . . .
C63 C 0.7508(6) 0.5035(11) 0.0094(5) 0.075(3) Uani 1 1 d . . . . .
H63 H 0.825567 0.523608 0.027150 0.090 Uiso 1 1 calc R U . . .
O63 O 0.6844(5) 0.5937(8) 0.0136(5) 0.098(3) Uani 1 1 d . . . . .
C64 C 0.7234(9) 0.4624(15) -0.0829(6) 0.110(5) Uani 1 1 d . U . . .
H64A H 0.657544 0.423380 -0.092821 0.165 Uiso 1 1 calc R U . . .
H64B H 0.778065 0.414176 -0.092620 0.165 Uiso 1 1 calc R U . . .
H64C H 0.717150 0.523625 -0.121566 0.165 Uiso 1 1 calc R U . . .
N71 N 0.7759(4) 0.3999(6) 0.2266(4) 0.0456(15) Uani 1 1 d . . . . .
H71 H 0.712103 0.418846 0.226676 0.055 Uiso 1 1 calc R U . . .
C71 C 0.8450(5) 0.3684(7) 0.3085(5) 0.0489(19) Uani 1 1 d . . . . .
H71A H 0.918296 0.374866 0.302518 0.059 Uiso 1 1 calc R U . . .
C73 C 0.8260(6) 0.2495(8) 0.3312(5) 0.055(2) Uani 1 1 d . . . . .
H73 H 0.753825 0.244034 0.339982 0.066 Uiso 1 1 calc R U . . .
C74 C 0.8362(8) 0.1701(9) 0.2593(7) 0.075(3) Uani 1 1 d . . . . .
H74A H 0.904633 0.178038 0.246427 0.113 Uiso 1 1 calc R U . . .
H74B H 0.782670 0.186203 0.208866 0.113 Uiso 1 1 calc R U . . .
H74C H 0.827561 0.096237 0.277472 0.113 Uiso 1 1 calc R U . . .
C75 C 0.9015(8) 0.2181(12) 0.4153(8) 0.096(4) Uani 1 1 d . . . . .
H75A H 0.890281 0.142767 0.428487 0.144 Uiso 1 1 calc R U . . .
H75B H 0.888661 0.264068 0.460845 0.144 Uiso 1 1 calc R U . . .
H75C H 0.973030 0.227653 0.409572 0.144 Uiso 1 1 calc R U . . .
C84 C 0.8279(5) 0.4509(8) 0.3735(5) 0.053(2) Uani 1 1 d . . . . .
N81 N 0.7364(5) 0.4856(6) 0.3812(4) 0.0555(17) Uani 1 1 d . . . . .
C81 C 0.7430(7) 0.5554(9) 0.4506(6) 0.066(3) Uani 1 1 d . . . . .
C82 C 0.6517(7) 0.6083(9) 0.4708(7) 0.075(3) Uani 1 1 d . . . . .
O82 O 0.6619(6) 0.6649(7) 0.5360(5) 0.089(2) Uani 1 1 d . . . . .
C83 C 0.8445(8) 0.5753(12) 0.4944(7) 0.097(4) Uani 1 1 d . U . . .
H83 H 0.862653 0.622097 0.541408 0.116 Uiso 1 1 calc R U . . .
S83 S 0.93263(16) 0.5038(3) 0.45174(17) 0.0856(9) Uani 1 1 d . U . . .

loop_
_atom_site_aniso_label
_atom_site_aniso_U_11
_atom_site_aniso_U_22
_atom_site_aniso_U_33
_atom_site_aniso_U_23
_atom_site_aniso_U_13
_atom_site_aniso_U_12
N1A 0.045(5) 0.041(8) 0.039(6) 0.001(7) 0.014(5) 0.000(5)
O1A 0.026(6) 0.038(10) 0.044(11) 0.023(7) 0.014(4) 0.002(4)
C1A 0.038(5) 0.031(6) 0.041(5) 0.003(5) 0.008(4) 0.007(4)
C2A 0.086(9) 0.048(8) 0.046(7) 0.001(7) 0.013(7) -0.001(7)
C3A 0.060(7) 0.045(7) 0.020(5) -0.009(5) 0.015(5) -0.013(6)
O1C 0.118(8) 0.115(7) 0.105(6) -0.007(6) -0.021(7) -0.002(7)
C1C 0.117(8) 0.116(7) 0.106(6) -0.004(5) -0.018(6) -0.006(6)
N1C 0.117(8) 0.116(7) 0.106(6) -0.004(5) -0.018(6) -0.006(6)
C2C 0.117(8) 0.116(7) 0.106(6) -0.003(6) -0.016(7) -0.005(7)
C3C 0.119(8) 0.117(7) 0.107(6) -0.004(5) -0.019(6) -0.007(6)
N1B 0.042(5) 0.040(8) 0.040(6) -0.001(7) 0.014(5) -0.003(4)
O1B 0.043(7) 0.043(13) 0.044(12) 0.010(10) 0.008(5) 0.005(5)
C1B 0.044(5) 0.043(6) 0.051(6) 0.002(6) 0.006(5) -0.002(5)
C2B 0.096(10) 0.063(9) 0.063(9) -0.004(8) 0.004(8) -0.002(9)
C3B 0.061(8) 0.050(8) 0.044(7) 0.012(6) 0.016(6) 0.015(7)
C3D 0.118(8) 0.117(7) 0.105(6) -0.005(5) -0.019(6) -0.005(6)
N1D 0.118(8) 0.116(7) 0.106(6) -0.004(5) -0.018(6) -0.006(6)
C2D 0.117(8) 0.116(7) 0.106(6) -0.005(6) -0.016(7) -0.007(7)
C1D 0.118(8) 0.116(7) 0.106(6) -0.004(5) -0.018(6) -0.006(6)
O1D 0.122(8) 0.118(7) 0.109(6) -0.001(6) -0.020(7) -0.008(7)
N11 0.037(3) 0.077(5) 0.081(5) -0.037(4) 0.019(3) -0.023(3)
C11 0.061(5) 0.072(6) 0.070(6) -0.026(5) 0.016(4) -0.006(5)
C13I 0.124(11) 0.074(8) 0.099(9) 0.006(7) 0.054(8) -0.005(8)
C14I 0.127(11) 0.075(8) 0.101(9) 0.006(7) 0.052(8) -0.005(8)
C15I 0.123(12) 0.072(9) 0.101(10) 0.006(8) 0.053(9) -0.003(9)
C16I 0.133(12) 0.078(9) 0.104(10) 0.006(8) 0.047(9) -0.006(9)
C13 0.087(8) 0.089(9) 0.112(9) -0.012(7) 0.027(7) 0.021(7)
C14 0.088(8) 0.089(8) 0.112(9) -0.011(7) 0.027(7) 0.023(7)
C16 0.088(9) 0.086(9) 0.116(10) -0.014(8) 0.028(8) 0.028(8)
C17 0.093(9) 0.091(9) 0.116(10) -0.008(8) 0.027(8) 0.021(8)
C18 0.088(9) 0.092(9) 0.112(10) -0.009(8) 0.023(8) 0.021(8)
C25 0.037(4) 0.070(6) 0.049(4) -0.013(4) 0.004(3) 0.007(4)
N21 0.024(3) 0.055(4) 0.059(4) -0.015(3) 0.010(2) -0.001(2)
C21 0.024(3) 0.053(4) 0.058(4) -0.010(4) 0.012(3) 0.001(3)
C22 0.024(3) 0.047(4) 0.051(4) -0.010(3) 0.007(3) 0.000(3)
O22 0.025(2) 0.093(5) 0.059(3) -0.017(3) 0.008(2) -0.006(3)
C23 0.037(4) 0.091(7) 0.059(5) -0.024(5) 0.017(3) -0.002(4)
O23 0.051(4) 0.091(5) 0.113(5) -0.050(5) 0.041(4) -0.017(3)
C24 0.086(7) 0.149(12) 0.052(5) -0.007(6) 0.020(5) 0.020(8)
N31 0.019(2) 0.048(3) 0.054(3) -0.008(3) 0.005(2) -0.001(2)
C31 0.025(3) 0.061(5) 0.051(4) -0.009(4) 0.005(3) -0.003(3)
C33 0.033(4) 0.065(5) 0.052(4) -0.017(4) 0.003(3) -0.004(3)
C34 0.073(6) 0.048(5) 0.086(7) -0.009(5) 0.024(5) -0.002(4)
C35 0.059(6) 0.117(10) 0.088(7) -0.033(7) -0.023(5) 0.004(6)
C44 0.026(3) 0.074(5) 0.056(4) 0.005(4) 0.010(3) 0.006(3)
N41 0.031(3) 0.074(5) 0.068(4) 0.021(4) 0.007(3) 0.014(3)
C41 0.046(5) 0.101(8) 0.086(6) 0.049(6) 0.021(4) 0.028(5)
C42 0.051(5) 0.123(10) 0.097(7) 0.061(8) 0.022(5) 0.034(6)
O42 0.075(5) 0.137(8) 0.111(6) 0.079(6) 0.030(4) 0.028(5)
C43 0.053(5) 0.159(11) 0.099(7) 0.072(8) 0.028(5) 0.056(6)
S43 0.0313(10) 0.168(3) 0.0792(16) 0.0403(19) 0.0076(9) 0.0269(14)
N51 0.035(3) 0.097(6) 0.095(6) 0.061(5) 0.022(3) 0.026(4)
C51 0.055(5) 0.096(8) 0.084(7) 0.048(6) 0.019(5) 0.012(5)
C53I 0.112(10) 0.089(9) 0.085(8) -0.011(7) 0.052(7) -0.014(8)
C54I 0.114(10) 0.090(9) 0.086(8) -0.012(7) 0.049(7) -0.014(8)
C55I 0.108(10) 0.087(10) 0.085(8) -0.013(8) 0.051(8) -0.016(8)
C56I 0.121(11) 0.092(10) 0.090(9) -0.012(8) 0.044(8) -0.012(9)
C53 0.095(9) 0.135(13) 0.137(12) 0.001(10) 0.024(9) -0.017(9)
C54 0.095(9) 0.135(13) 0.137(12) 0.001(10) 0.024(9) -0.018(9)
C56 0.094(10) 0.130(14) 0.139(13) 0.003(11) 0.027(10) -0.024(10)
C57 0.098(10) 0.136(14) 0.138(13) -0.001(11) 0.024(10) -0.017(10)
C58 0.096(10) 0.137(14) 0.138(12) -0.001(11) 0.020(10) -0.016(10)
C65 0.036(4) 0.093(7) 0.054(4) 0.029(5) 0.003(3) -0.009(4)
N61 0.023(3) 0.073(5) 0.053(3) 0.022(3) 0.009(2) 0.002(3)
C61 0.021(3) 0.076(6) 0.057(4) 0.016(4) 0.010(3) 0.001(3)
C62 0.025(3) 0.064(5) 0.045(4) 0.014(4) 0.004(3) 0.001(3)
O62 0.021(2) 0.116(6) 0.056(3) 0.026(3) 0.006(2) 0.003(3)
C63 0.032(4) 0.139(9) 0.056(5) 0.041(6) 0.015(3) 0.006(5)
O63 0.046(4) 0.136(7) 0.122(6) 0.077(6) 0.042(4) 0.023(4)
C64 0.081(7) 0.201(16) 0.050(5) 0.021(7) 0.018(5) -0.022(9)
N71 0.019(2) 0.066(4) 0.050(3) 0.016(3) 0.003(2) 0.000(3)
C71 0.025(3) 0.075(5) 0.045(4) 0.021(4) 0.005(3) 0.001(3)
C73 0.033(4) 0.074(6) 0.055(4) 0.027(4) 0.005(3) 0.000(4)
C74 0.073(6) 0.065(6) 0.094(7) 0.014(6) 0.029(5) -0.003(5)
C75 0.053(6) 0.114(10) 0.105(8) 0.051(8) -0.022(5) -0.012(6)
C84 0.026(3) 0.077(6) 0.056(4) 0.006(4) 0.010(3) -0.006(3)
N81 0.033(3) 0.069(5) 0.063(4) -0.004(4) 0.006(3) -0.015(3)
C81 0.046(4) 0.082(6) 0.074(6) -0.025(5) 0.020(4) -0.026(4)
C82 0.050(5) 0.086(7) 0.089(7) -0.027(6) 0.018(5) -0.032(5)
O82 0.078(5) 0.096(5) 0.096(5) -0.048(5) 0.025(4) -0.032(4)
C83 0.049(5) 0.162(11) 0.085(6) -0.054(7) 0.026(5) -0.053(6)
S83 0.0331(10) 0.145(2) 0.0767(13) -0.0196(15) 0.0074(9) -0.0210(12)

loop_
_atom_type_symbol
_atom_type_description
_atom_type_scat_dispersion_real
_atom_type_scat_dispersion_imag
_atom_type_scat_source
C C 0.0181 0.0091 'International Tables Vol C Tables 4.2.6.8 and 6.1.1.4'
H H 0.0000 0.0000 'International Tables Vol C Tables 4.2.6.8 and 6.1.1.4'
N N 0.0311 0.0180 'International Tables Vol C Tables 4.2.6.8 and 6.1.1.4'
O O 0.0492 0.0322 'International Tables Vol C Tables 4.2.6.8 and 6.1.1.4'
S S 0.3331 0.5567 'International Tables Vol C Tables 4.2.6.8 and 6.1.1.4'

loop_
_geom_angle_atom_site_label_1
_geom_angle_atom_site_label_2
_geom_angle_atom_site_label_3
_geom_angle
_geom_angle_site_symmetry_1
_geom_angle_site_symmetry_3
_geom_angle_publ_flag
C1Aa N1Aa C2A 125(7) . . ?
C1Aa N1Aa C3A 121(5) . . ?
C2Aa N1Aa C3A 113(4) . . ?
N1Aa C1Aa O1A 124(4) . . ?
N1Aa C1Aa H1A 117.9 . . ?
O1Aa C1Aa H1A 117.9 . . ?
N1Aa C2Aa H2A1 109.5 . . ?
N1Aa C2Aa H2A2 109.5 . . ?
H2A1a C2Aa H2A2 109.5 . . ?
N1Aa C2Aa H2A3 109.5 . . ?
H2A1a C2Aa H2A3 109.5 . . ?
H2A2a C2Aa H2A3 109.5 . . ?
N1Aa C3Aa H3A1 109.5 . . ?
N1Aa C3Aa H3A2 109.5 . . ?
H3A1a C3Aa H3A2 109.5 . . ?
N1Aa C3Aa H3A3 109.5 . . ?
H3A1a C3Aa H3A3 109.5 . . ?
H3A2a C3Aa H3A3 109.5 . . ?
O1Ca C1Ca N1C 114(2) . . ?
O1Ca C1Ca H1C 123.1 . . ?
N1Ca C1Ca H1C 123.1 . . ?
C3Ca N1Ca C1C 120(2) . . ?
C3Ca N1Ca C2C 125(2) . . ?
C1Ca N1Ca C2C 105(2) . . ?
N1Ca C2Ca H2C1 109.5 . . ?
N1Ca C2Ca H2C2 109.5 . . ?
H2C1a C2Ca H2C2 109.5 . . ?
N1Ca C2Ca H2C3 109.5 . . ?
H2C1a C2Ca H2C3 109.5 . . ?
H2C2a C2Ca H2C3 109.5 . . ?
N1Ca C3Ca H3C1 109.5 . . ?
N1Ca C3Ca H3C2 109.5 . . ?
H3C1a C3Ca H3C2 109.5 . . ?
N1Ca C3Ca H3C3 109.5 . . ?
H3C1a C3Ca H3C3 109.5 . . ?
H3C2a C3Ca H3C3 109.5 . . ?
C1Bb N1Bb C2B 127(6) . . ?
C1Bb N1Bb C3B 114(5) . . ?
C2Bb N1Bb C3B 118(4) . . ?
O1Bb C1Bb N1B 123(4) . . ?
O1Bb C1Bb H1B 118.6 . . ?
N1Bb C1Bb H1B 118.5 . . ?
N1Bb C2Bb H2B1 109.5 . . ?
N1Bb C2Bb H2B2 109.5 . . ?
H2B1b C2Bb H2B2 109.5 . . ?
N1Bb C2Bb H2B3 109.5 . . ?
H2B1b C2Bb H2B3 109.5 . . ?
H2B2b C2Bb H2B3 109.5 . . ?
N1Bb C3Bb H3B1 109.5 . . ?
N1Bb C3Bb H3B2 109.5 . . ?
H3B1b C3Bb H3B2 109.5 . . ?
N1Bb C3Bb H3B3 109.5 . . ?
H3B1b C3Bb H3B3 109.5 . . ?
H3B2b C3Bb H3B3 109.5 . . ?
N1Db C3Db H3D1 109.5 . . ?
N1Db C3Db H3D2 109.5 . . ?
H3D1b C3Db H3D2 109.5 . . ?
N1Db C3Db H3D3 109.5 . . ?
H3D1b C3Db H3D3 109.5 . . ?
H3D2b C3Db H3D3 109.5 . . ?
C3Db N1Db C1D 125(3) . . ?
C3Db N1Db C2D 120(2) . . ?
C1Db N1Db C2D 102.9(19) . . ?
N1Db C2Db H2D1 109.5 . . ?
N1Db C2Db H2D2 109.5 . . ?
H2D1b C2Db H2D2 109.5 . . ?
N1Db C2Db H2D3 109.5 . . ?
H2D1b C2Db H2D3 109.5 . . ?
H2D2b C2Db H2D3 109.5 . . ?
O1Db C1Db N1D 112(3) . . ?
O1Db C1Db H1D 123.9 . . ?
N1Db C1Db H1D 123.9 . . ?
C82 N11 C11 121.4(8) . . ?
C82 N11 H11 119.3 . . ?
C11 N11 H11 119.3 . . ?
N11 C11 C25 109.6(7) . . ?
N11 C11 C13 103.2(9) . . ?
C25 C11 C13 118.0(13) . . ?
N11 C11 C13I 113.5(11) . . ?
C25 C11 C13I 116.6(11) . . ?
N11 C11 H11A 105.3 . . ?
C25 C11 H11A 105.3 . . ?
C13Ia C11 H11A 105.3 . . ?
C14Ia C13Ia C15I 107.8(15) . . ?
C14Ia C13Ia C11 114.8(13) . . ?
C15Ia C13Ia C11 114.2(14) . . ?
C14Ia C13Ia H13I 106.5 . . ?
C15Ia C13Ia H13I 106.5 . . ?
C11 C13Ia H13I 106.5 . . ?
C13Ia C14Ia C16I 114.7(14) . . ?
C13Ia C14Ia H14A 108.6 . . ?
C16Ia C14Ia H14A 108.6 . . ?
C13Ia C14Ia H14B 108.6 . . ?
C16Ia C14Ia H14B 108.6 . . ?
H14Aa C14Ia H14B 107.6 . . ?
C13Ia C15Ia H15A 109.5 . . ?
C13Ia C15Ia H15B 109.5 . . ?
H15Aa C15Ia H15B 109.5 . . ?
C13Ia C15Ia H15C 109.5 . . ?
H15Aa C15Ia H15C 109.5 . . ?
H15Ba C15Ia H15C 109.5 . . ?
C14Ia C16Ia H16A 109.5 . . ?
C14Ia C16Ia H16B 109.5 . . ?
H16Aa C16Ia H16B 109.5 . . ?
C14Ia C16Ia H16C 109.4 . . ?
H16Aa C16Ia H16C 109.5 . . ?
H16Ba C16Ia H16C 109.5 . . ?
C11 C13b C14 113.9(12) . . ?
C11 C13b H13A 108.8 . . ?
C14b C13b H13A 108.8 . . ?
C11 C13b H13B 108.8 . . ?
C14b C13b H13B 108.8 . . ?
H13Ab C13b H13B 107.7 . . ?
C13b C14b C16 114.1(13) . . ?
C13b C14b C17 104.9(12) . . ?
C16b C14b C17 114.7(14) . . ?
C13b C14b C18 107.5(14) . . ?
C16b C14b C18 108.8(14) . . ?
C17b C14b C18 106.4(13) . . ?
C14b C16b H16D 109.5 . . ?
C14b C16b H16E 109.5 . . ?
H16Db C16b H16E 109.5 . . ?
C14b C16b H16F 109.5 . . ?
H16Db C16b H16F 109.5 . . ?
H16Eb C16b H16F 109.5 . . ?
C14b C17b H17A 109.5 . . ?
C14b C17b H17B 109.5 . . ?
H17Ab C17b H17B 109.5 . . ?
C14b C17b H17C 109.5 . . ?
H17Ab C17b H17C 109.5 . . ?
H17Bb C17b H17C 109.5 . . ?
C14b C18b H18A 109.5 . . ?
C14b C18b H18B 109.5 . . ?
H18Ab C18b H18B 109.5 . . ?
C14b C18b H18C 109.5 . . ?
H18Ab C18b H18C 109.5 . . ?
H18Bb C18b H18C 109.5 . . ?
N21 C25 O23 118.2(8) . . ?
N21 C25 C11 124.0(7) . . ?
O23 C25 C11 117.5(8) . . ?
C25 N21 C21 105.8(6) . . ?
N21 C21 C22 111.3(6) . . ?
N21 C21 C23 104.8(6) . . ?
C22 C21 C23 113.2(6) . . ?
N21 C21 H21 109.2 . . ?
C22 C21 H21 109.1 . . ?
C23 C21 H21 109.1 . . ?
O22 C22 N31 124.2(6) . . ?
O22 C22 C21 119.8(6) . . ?
N31 C22 C21 115.8(5) . . ?
O23 C23 C24 106.0(8) . . ?
O23 C23 C21 102.7(6) . . ?
C24 C23 C21 112.6(9) . . ?
O23 C23 H23 111.7 . . ?
C24 C23 H23 111.7 . . ?
C21 C23 H23 111.7 . . ?
C25 O23 C23 107.8(7) . . ?
C23 C24 H24A 109.5 . . ?
C23 C24 H24B 109.5 . . ?
H24A C24 H24B 109.5 . . ?
C23 C24 H24C 109.5 . . ?
H24A C24 H24C 109.5 . . ?
H24B C24 H24C 109.5 . . ?
C22 N31 C31 123.6(5) . . ?
C22 N31 H31 118.2 . . ?
C31 N31 H31 118.2 . . ?
N31 C31 C44 106.0(6) . . ?
N31 C31 C33 112.0(6) . . ?
C44 C31 C33 114.3(6) . . ?
N31 C31 H31A 108.2 . . ?
C44 C31 H31A 108.2 . . ?
C33 C31 H31A 108.2 . . ?
C31 C33 C35 111.1(8) . . ?
C31 C33 C34 111.8(7) . . ?
C35 C33 C34 109.9(8) . . ?
C31 C33 H33 108.0 . . ?
C35 C33 H33 108.0 . . ?
C34 C33 H33 108.0 . . ?
C33 C34 H34A 109.5 . . ?
C33 C34 H34B 109.5 . . ?
H34A C34 H34B 109.5 . . ?
C33 C34 H34C 109.5 . . ?
H34A C34 H34C 109.5 . . ?
H34B C34 H34C 109.5 . . ?
C33 C35 H35A 109.5 . . ?
C33 C35 H35B 109.5 . . ?
H35A C35 H35B 109.5 . . ?
C33 C35 H35C 109.5 . . ?
H35A C35 H35C 109.5 . . ?
H35B C35 H35C 109.5 . . ?
N41 C44 C31 124.4(7) . . ?
N41 C44 S43 113.7(6) . . ?
C31 C44 S43 121.8(5) . . ?
C44 N41 C41 112.3(7) . . ?
C43 C41 N41 113.8(9) . . ?
C43 C41 C42 122.6(9) . . ?
N41 C41 C42 123.4(8) . . ?
O42 C42 N51 123.0(10) . . ?
O42 C42 C41 119.6(9) . . ?
N51 C42 C41 117.4(9) . . ?
C41 C43 S43 110.9(8) . . ?
C41 C43 H43 124.5 . . ?
S43 C43 H43 124.5 . . ?
C43 S43 C44 89.3(4) . . ?
C42 N51 C51 121.2(8) . . ?
C42 N51 H51 119.4 . . ?
C51 N51 H51 119.4 . . ?
N51 C51 C65 109.3(8) . . ?
N51 C51 C53 103.0(10) . . ?
C65 C51 C53 116.8(14) . . ?
N51 C51 C53I 113.6(11) . . ?
C65 C51 C53I 117.9(11) . . ?
N51 C51 H51A 109.1 . . ?
C65 C51 H51A 109.1 . . ?
C53a C51 H51A 109.1 . . ?
C54Ib C53Ib C55I 109.1(15) . . ?
C54Ib C53Ib C51 114.1(12) . . ?
C55Ib C53Ib C51 112.9(13) . . ?
C54Ib C53Ib H53I 106.7 . . ?
C55Ib C53Ib H53I 106.7 . . ?
C51 C53Ib H53I 106.7 . . ?
C53Ib C54Ib C56I 115.8(14) . . ?
C53Ib C54Ib H54A 108.3 . . ?
C56Ib C54Ib H54A 108.3 . . ?
C53Ib C54Ib H54B 108.3 . . ?
C56Ib C54Ib H54B 108.3 . . ?
H54Ab C54Ib H54B 107.4 . . ?
C53Ib C55Ib H55A 109.5 . . ?
C53Ib C55Ib H55B 109.5 . . ?
H55Ab C55Ib H55B 109.5 . . ?
C53Ib C55Ib H55C 109.5 . . ?
H55Ab C55Ib H55C 109.5 . . ?
H55Bb C55Ib H55C 109.5 . . ?
C54Ib C56Ib H56A 109.5 . . ?
C54Ib C56Ib H56B 109.5 . . ?
H56Ab C56Ib H56B 109.5 . . ?
C54Ib C56Ib H56C 109.4 . . ?
H56Ab C56Ib H56C 109.5 . . ?
H56Bb C56Ib H56C 109.5 . . ?
C51 C53a C54 111.5(13) . . ?
C51 C53a H53A 109.3 . . ?
C54a C53a H53A 109.3 . . ?
C51 C53a H53B 109.3 . . ?
C54a C53a H53B 109.3 . . ?
H53Aa C53a H53B 108.0 . . ?
C53a C54a C56 114.2(14) . . ?
C53a C54a C57 104.1(13) . . ?
C56a C54a C57 113.0(15) . . ?
C53a C54a C58 107.6(15) . . ?
C56a C54a C58 109.8(15) . . ?
C57a C54a C58 107.7(14) . . ?
C54a C56a H56D 109.5 . . ?
C54a C56a H56E 109.5 . . ?
H56Da C56a H56E 109.5 . . ?
C54a C56a H56F 109.5 . . ?
H56Da C56a H56F 109.5 . . ?
H56Ea C56a H56F 109.5 . . ?
C54a C57a H57A 109.5 . . ?
C54a C57a H57B 109.5 . . ?
H57Aa C57a H57B 109.5 . . ?
C54a C57a H57C 109.5 . . ?
H57Aa C57a H57C 109.5 . . ?
H57Ba C57a H57C 109.5 . . ?
C54a C58a H58A 109.5 . . ?
C54a C58a H58B 109.4 . . ?
H58Aa C58a H58B 109.5 . . ?
C54a C58a H58C 109.5 . . ?
H58Aa C58a H58C 109.5 . . ?
H58Ba C58a H58C 109.5 . . ?
N61 C65 O63 117.4(9) . . ?
N61 C65 C51 124.3(8) . . ?
O63 C65 C51 117.9(9) . . ?
C65 N61 C61 106.2(7) . . ?
N61 C61 C62 111.3(6) . . ?
N61 C61 C63 104.5(7) . . ?
C62 C61 C63 113.1(6) . . ?
N61 C61 H61 109.3 . . ?
C62 C61 H61 109.3 . . ?
C63 C61 H61 109.3 . . ?
O62 C62 N71 124.4(6) . . ?
O62 C62 C61 119.6(6) . . ?
N71 C62 C61 116.0(6) . . ?
O63 C63 C64 106.7(9) . . ?
O63 C63 C61 102.7(6) . . ?
C64 C63 C61 112.1(11) . . ?
O63 C63 H63 111.6 . . ?
C64 C63 H63 111.6 . . ?
C61 C63 H63 111.6 . . ?
C65 O63 C63 108.4(8) . . ?
C63 C64 H64A 109.5 . . ?
C63 C64 H64B 109.5 . . ?
H64A C64 H64B 109.5 . . ?
C63 C64 H64C 109.5 . . ?
H64A C64 H64C 109.5 . . ?
H64B C64 H64C 109.5 . . ?
C62 N71 C71 123.7(5) . . ?
C62 N71 H71 118.1 . . ?
C71 N71 H71 118.1 . . ?
N71 C71 C84 106.7(6) . . ?
N71 C71 C73 111.1(6) . . ?
C84 C71 C73 114.8(6) . . ?
N71 C71 H71A 108.0 . . ?
C84 C71 H71A 108.0 . . ?
C73 C71 H71A 108.0 . . ?
C74 C73 C75 110.9(9) . . ?
C74 C73 C71 112.3(7) . . ?
C75 C73 C71 109.9(8) . . ?
C74 C73 H73 107.9 . . ?
C75 C73 H73 107.9 . . ?
C71 C73 H73 107.9 . . ?
C73 C74 H74A 109.5 . . ?
C73 C74 H74B 109.5 . . ?
H74A C74 H74B 109.5 . . ?
C73 C74 H74C 109.5 . . ?
H74A C74 H74C 109.5 . . ?
H74B C74 H74C 109.5 . . ?
C73 C75 H75A 109.5 . . ?
C73 C75 H75B 109.5 . . ?
H75A C75 H75B 109.5 . . ?
C73 C75 H75C 109.5 . . ?
H75A C75 H75C 109.5 . . ?
H75B C75 H75C 109.5 . . ?
N81 C84 C71 124.5(7) . . ?
N81 C84 S83 113.4(6) . . ?
C71 C84 S83 122.0(5) . . ?
C84 N81 C81 112.4(7) . . ?
C83 C81 N81 113.6(9) . . ?
C83 C81 C82 123.4(9) . . ?
N81 C81 C82 122.9(8) . . ?
O82 C82 N11 123.4(10) . . ?
O82 C82 C81 119.8(9) . . ?
N11 C82 C81 116.8(9) . . ?
C81 C83 S83 111.3(8) . . ?
C81 C83 H83 124.4 . . ?
S83 C83 H83 124.4 . . ?
C83 S83 C84 89.3(4) . . ?

loop_
_geom_bond_atom_site_label_1
_geom_bond_atom_site_label_2
_geom_bond_distance
_geom_bond_site_symmetry_2
_geom_bond_publ_flag
N1Aa C1A 1.23(7) . ?
N1Aa C2A 1.49(6) . ?
N1Aa C3A 1.55(9) . ?
O1Aa C1A 1.35(3) . ?
C1Aa H1A 0.9300 . ?
C2Aa H2A1 0.9600 . ?
C2Aa H2A2 0.9600 . ?
C2Aa H2A3 0.9600 . ?
C3Aa H3A1 0.9600 . ?
C3Aa H3A2 0.9600 . ?
C3Aa H3A3 0.9600 . ?
O1Ca C1C 1.39(2) . ?
C1Ca N1C 1.44(2) . ?
C1Ca H1C 0.9300 . ?
N1Ca C3C 1.40(2) . ?
N1Ca C2C 1.49(2) . ?
C2Ca H2C1 0.9600 . ?
C2Ca H2C2 0.9600 . ?
C2Ca H2C3 0.9600 . ?
C3Ca H3C1 0.9600 . ?
C3Ca H3C2 0.9600 . ?
C3Ca H3C3 0.9600 . ?
N1Bb C1B 1.33(6) . ?
N1Bb C2B 1.42(7) . ?
N1Bb C3B 1.54(9) . ?
O1Bb C1B 1.19(5) . ?
C1Bb H1B 0.9300 . ?
C2Bb H2B1 0.9600 . ?
C2Bb H2B2 0.9600 . ?
C2Bb H2B3 0.9600 . ?
C3Bb H3B1 0.9600 . ?
C3Bb H3B2 0.9600 . ?
C3Bb H3B3 0.9600 . ?
C3Db N1D 1.44(2) . ?
C3Db H3D1 0.9600 . ?
C3Db H3D2 0.9600 . ?
C3Db H3D3 0.9600 . ?
N1Db C1D 1.46(2) . ?
N1Db C2D 1.48(2) . ?
C2Db H2D1 0.9600 . ?
C2Db H2D2 0.9600 . ?
C2Db H2D3 0.9600 . ?
C1Db O1D 1.38(2) . ?
C1Db H1D 0.9300 . ?
N11 C82 1.355(11) . ?
N11 C11 1.468(11) . ?
N11 H11 0.8600 . ?
C11 C25 1.492(13) . ?
C11 C13 1.495(12) . ?
C11 C13I 1.531(12) . ?
C11 H11A 0.9800 . ?
C13Ia C14I 1.509(12) . ?
C13Ia C15I 1.526(13) . ?
C13Ia H13I 0.9800 . ?
C14Ia C16I 1.513(12) . ?
C14Ia H14A 0.9700 . ?
C14Ia H14B 0.9700 . ?
C15Ia H15A 0.9600 . ?
C15Ia H15B 0.9600 . ?
C15Ia H15C 0.9600 . ?
C16Ia H16A 0.9600 . ?
C16Ia H16B 0.9600 . ?
C16Ia H16C 0.9600 . ?
C13b C14 1.502(12) . ?
C13b H13A 0.9700 . ?
C13b H13B 0.9700 . ?
C14b C16 1.511(12) . ?
C14b C17 1.520(12) . ?
C14b C18 1.531(12) . ?
C16b H16D 0.9600 . ?
C16b H16E 0.9600 . ?
C16b H16F 0.9600 . ?
C17b H17A 0.9600 . ?
C17b H17B 0.9600 . ?
C17b H17C 0.9600 . ?
C18b H18A 0.9600 . ?
C18b H18B 0.9600 . ?
C18b H18C 0.9600 . ?
C25 N21 1.269(11) . ?
C25 O23 1.336(10) . ?
N21 C21 1.460(9) . ?
C21 C22 1.527(9) . ?
C21 C23 1.543(11) . ?
C21 H21 0.9800 . ?
C22 O22 1.237(8) . ?
C22 N31 1.319(9) . ?
C23 O23 1.413(12) . ?
C23 C24 1.522(13) . ?
C23 H23 0.9800 . ?
C24 H24A 0.9600 . ?
C24 H24B 0.9600 . ?
C24 H24C 0.9600 . ?
N31 C31 1.469(9) . ?
N31 H31 0.8600 . ?
C31 C44 1.508(11) . ?
C31 C33 1.508(11) . ?
C31 H31A 0.9800 . ?
C33 C35 1.525(11) . ?
C33 C34 1.529(13) . ?
C33 H33 0.9800 . ?
C34 H34A 0.9600 . ?
C34 H34B 0.9600 . ?
C34 H34C 0.9600 . ?
C35 H35A 0.9600 . ?
C35 H35B 0.9600 . ?
C35 H35C 0.9600 . ?
C44 N41 1.281(10) . ?
C44 S43 1.755(8) . ?
N41 C41 1.381(11) . ?
C41 C43 1.373(13) . ?
C41 C42 1.444(14) . ?
C42 O42 1.234(12) . ?
C42 N51 1.350(12) . ?
C43 S43 1.692(12) . ?
C43 H43 0.9300 . ?
N51 C51 1.470(11) . ?
N51 H51 0.8600 . ?
C51 C65 1.485(14) . ?
C51 C53 1.497(13) . ?
C51 C53I 1.538(12) . ?
C51 H51A 0.9800 . ?
C53Ib C54I 1.504(12) . ?
C53Ib C55I 1.533(13) . ?
C53Ib H53I 0.9800 . ?
C54Ib C56I 1.517(12) . ?
C54Ib H54A 0.9700 . ?
C54Ib H54B 0.9700 . ?
C55Ib H55A 0.9600 . ?
C55Ib H55B 0.9600 . ?
C55Ib H55C 0.9600 . ?
C56Ib H56A 0.9600 . ?
C56Ib H56B 0.9600 . ?
C56Ib H56C 0.9600 . ?
C53a C54 1.506(12) . ?
C53a H53A 0.9700 . ?
C53a H53B 0.9700 . ?
C54a C56 1.506(12) . ?
C54a C57 1.519(12) . ?
C54a C58 1.530(12) . ?
C56a H56D 0.9600 . ?
C56a H56E 0.9600 . ?
C56a H56F 0.9600 . ?
C57a H57A 0.9600 . ?
C57a H57B 0.9600 . ?
C57a H57C 0.9600 . ?
C58a H58A 0.9600 . ?
C58a H58B 0.9600 . ?
C58a H58C 0.9600 . ?
C65 N61 1.272(11) . ?
C65 O63 1.336(10) . ?
N61 C61 1.464(9) . ?
C61 C62 1.533(9) . ?
C61 C63 1.541(12) . ?
C61 H61 0.9800 . ?
C62 O62 1.237(8) . ?
C62 N71 1.320(9) . ?
C63 O63 1.408(14) . ?
C63 C64 1.520(15) . ?
C63 H63 0.9800 . ?
C64 H64A 0.9600 . ?
C64 H64B 0.9600 . ?
C64 H64C 0.9600 . ?
N71 C71 1.463(8) . ?
N71 H71 0.8600 . ?
C71 C84 1.494(12) . ?
C71 C73 1.527(12) . ?
C71 H71A 0.9800 . ?
C73 C74 1.527(14) . ?
C73 C75 1.525(11) . ?
C73 H73 0.9800 . ?
C74 H74A 0.9600 . ?
C74 H74B 0.9600 . ?
C74 H74C 0.9600 . ?
C75 H75A 0.9600 . ?
C75 H75B 0.9600 . ?
C75 H75C 0.9600 . ?
C84 N81 1.292(10) . ?
C84 S83 1.753(8) . ?
N81 C81 1.383(11) . ?
C81 C83 1.370(13) . ?
C81 C82 1.447(14) . ?
C82 O82 1.229(11) . ?
C83 S83 1.695(12) . ?
C83 H83 0.9300 . ?

loop_
_geom_torsion_atom_site_label_1
_geom_torsion_atom_site_label_2
_geom_torsion_atom_site_label_3
_geom_torsion_atom_site_label_4
_geom_torsion
_geom_torsion_site_symmetry_1
_geom_torsion_site_symmetry_2
_geom_torsion_site_symmetry_3
_geom_torsion_site_symmetry_4
_geom_torsion_publ_flag
C2Aa N1Aa C1Aa O1Aa -174.6(12) . . . . ?
C3Aa N1Aa C1Aa O1Aa -3(2) . . . . ?
O1Ca C1Ca N1Ca C3Ca -9(4) . . . . ?
O1Ca C1Ca N1Ca C2Ca 138(3) . . . . ?
C2Bb N1Bb C1Bb O1Bb -176.0(14) . . . . ?
C3Bb N1Bb C1Bb O1Bb -3(2) . . . . ?
C3Db N1Db C1Db O1Db -1(4) . . . . ?
C2Db N1Db C1Db O1Db 141(2) . . . . ?
C82 N11 C11 C25 -115.6(10) . . . . ?
C82 N11 C11 C13b 117.8(15) . . . . ?
C82 N11 C11 C13Ia 111.9(13) . . . . ?
N11 C11 C13Ia C14Ia -153.2(16) . . . . ?
C25 C11 C13Ia C14Ia 77.9(19) . . . . ?
N11 C11 C13Ia C15Ia 81.6(19) . . . . ?
C25 C11 C13Ia C15Ia -47.3(19) . . . . ?
C15Ia C13Ia C14Ia C16Ia -66(3) . . . . ?
C11 C13Ia C14Ia C16Ia 165(2) . . . . ?
N11 C11 C13b C14b -174.2(15) . . . . ?
C25 C11 C13b C14b 65(2) . . . . ?
C11 C13b C14b C16b 44(2) . . . . ?
C11 C13b C14b C17b 170.5(19) . . . . ?
C11 C13b C14b C18b -77(2) . . . . ?
N11 C11 C25 N21 -35.0(11) . . . . ?
C13b C11 C25 N21 82.6(13) . . . . ?
C13Ia C11 C25 N21 95.8(12) . . . . ?
N11 C11 C25 O23 151.5(8) . . . . ?
C13b C11 C25 O23 -90.8(12) . . . . ?
C13Ia C11 C25 O23 -77.7(12) . . . . ?
O23 C25 N21 C21 2.0(10) . . . . ?
C11 C25 N21 C21 -171.5(7) . . . . ?
C25 N21 C21 C22 116.2(7) . . . . ?
C25 N21 C21 C23 -6.4(8) . . . . ?
N21 C21 C22 O22 -164.8(7) . . . . ?
C23 C21 C22 O22 -47.1(11) . . . . ?
N21 C21 C22 N31 18.2(9) . . . . ?
C23 C21 C22 N31 135.9(7) . . . . ?
N21 C21 C23 O23 8.4(9) . . . . ?
C22 C21 C23 O23 -113.1(7) . . . . ?
N21 C21 C23 C24 -105.2(9) . . . . ?
C22 C21 C23 C24 133.3(8) . . . . ?
N21 C25 O23 C23 3.9(11) . . . . ?
C11 C25 O23 C23 177.8(7) . . . . ?
C24 C23 O23 C25 110.9(8) . . . . ?
C21 C23 O23 C25 -7.4(9) . . . . ?
O22 C22 N31 C31 -4.5(12) . . . . ?
C21 C22 N31 C31 172.4(7) . . . . ?
C22 N31 C31 C44 135.7(7) . . . . ?
C22 N31 C31 C33 -99.1(8) . . . . ?
N31 C31 C33 C35 178.0(8) . . . . ?
C44 C31 C33 C35 -61.5(9) . . . . ?
N31 C31 C33 C34 54.8(8) . . . . ?
C44 C31 C33 C34 175.3(7) . . . . ?
N31 C31 C44 N41 44.7(10) . . . . ?
C33 C31 C44 N41 -79.0(10) . . . . ?
N31 C31 C44 S43 -139.7(6) . . . . ?
C33 C31 C44 S43 96.6(7) . . . . ?
C31 C44 N41 C41 174.8(9) . . . . ?
S43 C44 N41 C41 -1.1(11) . . . . ?
C44 N41 C41 C43 1.7(15) . . . . ?
C44 N41 C41 C42 177.4(11) . . . . ?
C43 C41 C42 O42 -8(2) . . . . ?
N41 C41 C42 O42 176.3(12) . . . . ?
C43 C41 C42 N51 172.8(13) . . . . ?
N41 C41 C42 N51 -2.5(19) . . . . ?
N41 C41 C43 S43 -1.5(15) . . . . ?
C42 C41 C43 S43 -177.3(11) . . . . ?
C41 C43 S43 C44 0.8(11) . . . . ?
N41 C44 S43 C43 0.2(9) . . . . ?
C31 C44 S43 C43 -175.9(8) . . . . ?
O42 C42 N51 C51 3(2) . . . . ?
C41 C42 N51 C51 -177.8(10) . . . . ?
C42 N51 C51 C65 -117.9(11) . . . . ?
C42 N51 C51 C53a 117.2(17) . . . . ?
C42 N51 C51 C53Ib 108.1(14) . . . . ?
N51 C51 C53Ib C54Ib -151.7(16) . . . . ?
C65 C51 C53Ib C54Ib 78.5(19) . . . . ?
N51 C51 C53Ib C55Ib 82.9(17) . . . . ?
C65 C51 C53Ib C55Ib -46.9(18) . . . . ?
C55Ib C53Ib C54Ib C56Ib -66(3) . . . . ?
C51 C53Ib C54Ib C56Ib 167(2) . . . . ?
N51 C51 C53a C54a -174.0(16) . . . . ?
C65 C51 C53a C54a 66(2) . . . . ?
C51 C53a C54a C56a 43(3) . . . . ?
C51 C53a C54a C57a 167(2) . . . . ?
C51 C53a C54a C58a -79(2) . . . . ?
N51 C51 C65 N61 -33.7(12) . . . . ?
C53a C51 C65 N61 82.7(14) . . . . ?
C53Ib C51 C65 N61 98.0(12) . . . . ?
N51 C51 C65 O63 153.4(8) . . . . ?
C53a C51 C65 O63 -90.2(13) . . . . ?
C53Ib C51 C65 O63 -74.9(12) . . . . ?
O63 C65 N61 C61 1.1(11) . . . . ?
C51 C65 N61 C61 -171.8(8) . . . . ?
C65 N61 C61 C62 116.4(8) . . . . ?
C65 N61 C61 C63 -6.0(9) . . . . ?
N61 C61 C62 O62 -164.1(8) . . . . ?
C63 C61 C62 O62 -46.8(12) . . . . ?
N61 C61 C62 N71 18.3(11) . . . . ?
C63 C61 C62 N71 135.6(8) . . . . ?
N61 C61 C63 O63 8.4(9) . . . . ?
C62 C61 C63 O63 -112.9(8) . . . . ?
N61 C61 C63 C64 -105.8(9) . . . . ?
C62 C61 C63 C64 132.9(9) . . . . ?
N61 C65 O63 C63 4.8(12) . . . . ?
C51 C65 O63 C63 178.2(8) . . . . ?
C64 C63 O63 C65 110.1(9) . . . . ?
C61 C63 O63 C65 -7.9(10) . . . . ?
O62 C62 N71 C71 -5.4(13) . . . . ?
C61 C62 N71 C71 172.1(8) . . . . ?
C62 N71 C71 C84 135.9(7) . . . . ?
C62 N71 C71 C73 -98.4(8) . . . . ?
N71 C71 C73 C74 54.3(8) . . . . ?
C84 C71 C73 C74 175.4(7) . . . . ?
N71 C71 C73 C75 178.2(8) . . . . ?
C84 C71 C73 C75 -60.7(9) . . . . ?
N71 C71 C84 N81 44.9(10) . . . . ?
C73 C71 C84 N81 -78.6(10) . . . . ?
N71 C71 C84 S83 -139.1(6) . . . . ?
C73 C71 C84 S83 97.4(7) . . . . ?
C71 C84 N81 C81 175.4(8) . . . . ?
S83 C84 N81 C81 -0.9(10) . . . . ?
C84 N81 C81 C83 1.9(13) . . . . ?
C84 N81 C81 C82 177.7(9) . . . . ?
C11 N11 C82 O82 2.1(16) . . . . ?
C11 N11 C82 C81 -177.4(9) . . . . ?
C83 C81 C82 O82 -8.4(18) . . . . ?
N81 C81 C82 O82 176.2(10) . . . . ?
C83 C81 C82 N11 171.1(11) . . . . ?
N81 C81 C82 N11 -4.2(15) . . . . ?
N81 C81 C83 S83 -2.0(14) . . . . ?
C82 C81 C83 S83 -177.8(9) . . . . ?
C81 C83 S83 C84 1.2(10) . . . . ?
N81 C84 S83 C83 -0.2(8) . . . . ?
C71 C84 S83 C83 -176.6(8) . . . . ?
